data_4061184
loop_
_publ_author_name
'Ka\<sn\'a, Blanka'
'Jambor, Roman'
'Dost\'al, Libor'
'R\<u\<zi\<cka, Ale\<s'
'C\'isa\<rov\'a, Ivana'
'Hole\<cek, Jaroslav'

_publ_section_title
;
 Quest for Organotin(IV) Cations Containing O,C,O-Chelating Ligands
;
_journal_name_full Organometallics
_journal_paper_doi 10.1021/om049636f
_journal_year 2004
_chemical_formula_moiety 'C24 H23 F3 O4 Sn'
_chemical_formula_sum 'C24 H23 F3 O4 Sn'
_chemical_formula_weight 551.11
_space_group_IT_number 14
_symmetry_cell_setting monoclinic
_symmetry_space_group_name_Hall '-P 2yn'
_symmetry_space_group_name_H-M 'P 1 21/n 1'
_cell_angle_alpha 90.00
_cell_angle_beta 90.4990(6)
_cell_angle_gamma 90.00
_cell_formula_units_Z 4
_cell_length_a 10.49000(10)
_cell_length_b 11.56000(10)
_cell_length_c 18.8060(3)
_cell_measurement_temperature 150(2)
_cell_volume 2280.41(5)
_diffrn_ambient_temperature 150(2)
_exptl_crystal_density_diffrn 1.605
_cod_original_sg_symbol_H-M 'P 21/n'
_cod_database_code 4061184

loop_
_symmetry_equiv_pos_as_xyz
'x, y, z'
'-x+1/2, y+1/2, -z+1/2'
'-x, -y, -z'
'x-1/2, -y-1/2, z-1/2'

loop_
_atom_site_label
_atom_site_type_symbol
_atom_site_fract_x
_atom_site_fract_y
_atom_site_fract_z
_atom_site_U_iso_or_equiv
_atom_site_adp_type
_atom_site_occupancy
_atom_site_symmetry_multiplicity
_atom_site_calc_flag
_atom_site_refinement_flags
_atom_site_disorder_assembly
_atom_site_disorder_group
Sn1 Sn 0.567283(12) 0.011402(10) 0.329401(6) 0.02059(6) Uani 1 1 d . . .
C11 C 0.56951(19) -0.01772(15) 0.21757(10) 0.0239(4) Uani 1 1 d . . .
C12 C 0.6867(2) -0.00358(15) 0.18336(10) 0.0255(4) Uani 1 1 d . . .
C13 C 0.6964(2) -0.02877(18) 0.11087(10) 0.0328(5) Uani 1 1 d . . .
H13 H 0.7741 -0.0197 0.0880 0.039 Uiso 1 1 calc R . .
C14 C 0.5914(2) -0.0669(2) 0.07315(11) 0.0385(5) Uani 1 1 d . . .
H14 H 0.5996 -0.0875 0.0256 0.046 Uiso 1 1 calc R . .
C15 C 0.4738(2) -0.07481(19) 0.10562(11) 0.0372(5) Uani 1 1 d . . .
H15 H 0.4027 -0.0974 0.0792 0.045 Uiso 1 1 calc R . .
C16 C 0.4615(2) -0.04906(18) 0.17772(10) 0.0297(4) Uani 1 1 d . . .
C17 C 0.79980(19) 0.04360(17) 0.22345(10) 0.0273(4) Uani 1 1 d . . .
H17A H 0.8492 -0.0192 0.2440 0.033 Uiso 1 1 calc R . .
H17B H 0.8543 0.0869 0.1916 0.033 Uiso 1 1 calc R . .
C18 C 0.8540(2) 0.16469(18) 0.32197(11) 0.0327(5) Uani 1 1 d . . .
H18A H 0.9009 0.1026 0.3438 0.049 Uiso 1 1 calc R . .
H18B H 0.8186 0.2132 0.3582 0.049 Uiso 1 1 calc R . .
H18C H 0.9102 0.2096 0.2928 0.049 Uiso 1 1 calc R . .
C19 C 0.3318(2) -0.0486(2) 0.21110(11) 0.0362(5) Uani 1 1 d . . .
H19A H 0.2665 -0.0351 0.1752 0.043 Uiso 1 1 calc R . .
H19B H 0.3152 -0.1224 0.2337 0.043 Uiso 1 1 calc R . .
C110 C 0.2098(2) 0.0560(3) 0.29518(14) 0.0500(6) Uani 1 1 d . . .
H11A H 0.1481 0.0797 0.2601 0.075 Uiso 1 1 calc R . .
H11B H 0.2162 0.1139 0.3316 0.075 Uiso 1 1 calc R . .
H11C H 0.1836 -0.0160 0.3159 0.075 Uiso 1 1 calc R . .
O11 O 0.75282(13) 0.11784(11) 0.27866(7) 0.0258(3) Uani 1 1 d . . .
O12 O 0.33085(14) 0.04150(14) 0.26238(8) 0.0384(4) Uani 1 1 d . . .
C21 C 0.71775(17) -0.07505(15) 0.38547(9) 0.0219(4) Uani 1 1 d . . .
C22 C 0.78121(18) -0.17035(16) 0.35705(10) 0.0256(4) Uani 1 1 d . . .
H22 H 0.7542 -0.2011 0.3138 0.031 Uiso 1 1 calc R . .
C23 C 0.8842(2) -0.21978(18) 0.39263(12) 0.0349(5) Uani 1 1 d . . .
H23 H 0.9265 -0.2826 0.3728 0.042 Uiso 1 1 calc R . .
C24 C 0.9240(2) -0.1756(2) 0.45751(13) 0.0394(5) Uani 1 1 d . . .
H24 H 0.9927 -0.2089 0.4814 0.047 Uiso 1 1 calc R . .
C25 C 0.8613(2) -0.0818(2) 0.48682(11) 0.0365(5) Uani 1 1 d . . .
H25 H 0.8872 -0.0528 0.5308 0.044 Uiso 1 1 calc R . .
C26 C 0.76007(19) -0.03115(17) 0.45064(10) 0.0275(4) Uani 1 1 d . . .
H26 H 0.7198 0.0330 0.4701 0.033 Uiso 1 1 calc R . .
C31 C 0.50786(17) 0.16801(15) 0.37746(9) 0.0218(4) Uani 1 1 d . . .
C32 C 0.51419(19) 0.27366(17) 0.34227(11) 0.0290(4) Uani 1 1 d . . .
H32 H 0.5469 0.2770 0.2965 0.035 Uiso 1 1 calc R . .
C33 C 0.47198(19) 0.37445(17) 0.37502(11) 0.0314(4) Uani 1 1 d . . .
H33 H 0.4774 0.4448 0.3512 0.038 Uiso 1 1 calc R . .
C34 C 0.42212(19) 0.37058(17) 0.44270(11) 0.0299(4) Uani 1 1 d . . .
H34 H 0.3937 0.4380 0.4644 0.036 Uiso 1 1 calc R . .
C35 C 0.4146(2) 0.26625(18) 0.47803(11) 0.0340(5) Uani 1 1 d . . .
H35 H 0.3807 0.2632 0.5235 0.041 Uiso 1 1 calc R . .
C36 C 0.4576(2) 0.16587(16) 0.44557(10) 0.0298(4) Uani 1 1 d . . .
H36 H 0.4526 0.0959 0.4698 0.036 Uiso 1 1 calc R . .
C1 C 0.41460(18) -0.19828(16) 0.36491(10) 0.0243(4) Uani 1 1 d . . .
C2 C 0.3007(2) -0.25953(17) 0.39987(12) 0.0322(5) Uani 1 1 d . . .
O1 O 0.42032(12) -0.09036(11) 0.37862(7) 0.0257(3) Uani 1 1 d . . .
O2 O 0.48260(14) -0.25537(13) 0.32649(8) 0.0372(3) Uani 1 1 d . . .
F1 F 0.26602(16) -0.21425(13) 0.46081(8) 0.0638(5) Uani 1 1 d . . .
F2 F 0.20061(14) -0.25648(16) 0.35638(9) 0.0659(5) Uani 1 1 d . . .
F3 F 0.32421(16) -0.37044(11) 0.41183(10) 0.0640(5) Uani 1 1 d . . .

loop_
_atom_site_aniso_label
_atom_site_aniso_U_11
_atom_site_aniso_U_22
_atom_site_aniso_U_33
_atom_site_aniso_U_23
_atom_site_aniso_U_13
_atom_site_aniso_U_12
Sn1 0.02271(8) 0.01905(8) 0.02007(8) 0.00103(4) 0.00392(5) 0.00077(5)
C11 0.0306(10) 0.0217(9) 0.0193(9) 0.0030(7) 0.0009(7) 0.0030(7)
C12 0.0329(11) 0.0209(9) 0.0228(9) 0.0042(7) 0.0046(8) 0.0042(7)
C13 0.0429(13) 0.0319(11) 0.0238(10) 0.0052(8) 0.0086(9) 0.0086(9)
C14 0.0548(15) 0.0398(12) 0.0208(10) -0.0006(8) -0.0009(9) 0.0105(10)
C15 0.0460(14) 0.0394(12) 0.0261(10) 0.0002(9) -0.0107(9) 0.0070(10)
C16 0.0335(11) 0.0286(10) 0.0268(10) 0.0036(8) -0.0033(8) 0.0043(8)
C17 0.0299(10) 0.0246(9) 0.0276(10) 0.0005(8) 0.0115(8) 0.0011(8)
C18 0.0324(11) 0.0300(10) 0.0357(11) -0.0020(8) 0.0051(9) -0.0094(8)
C19 0.0317(12) 0.0438(12) 0.0329(11) 0.0038(9) -0.0071(9) 0.0017(9)
C110 0.0298(13) 0.0721(18) 0.0482(14) 0.0077(13) 0.0055(10) 0.0151(12)
O11 0.0281(7) 0.0223(6) 0.0272(7) -0.0017(5) 0.0069(5) -0.0020(5)
O12 0.0288(8) 0.0503(9) 0.0361(8) -0.0002(7) 0.0014(6) 0.0068(7)
C21 0.0207(9) 0.0205(9) 0.0245(9) 0.0031(7) 0.0030(7) -0.0017(7)
C22 0.0243(10) 0.0221(9) 0.0303(10) -0.0026(7) 0.0031(8) -0.0017(7)
C23 0.0267(11) 0.0272(10) 0.0508(13) -0.0003(9) 0.0036(9) 0.0034(8)
C24 0.0254(11) 0.0432(13) 0.0496(13) 0.0084(10) -0.0076(10) 0.0009(9)
C25 0.0337(12) 0.0444(13) 0.0314(11) 0.0007(9) -0.0070(9) -0.0071(9)
C26 0.0292(11) 0.0266(10) 0.0268(10) -0.0029(8) 0.0018(8) -0.0039(8)
C31 0.0207(9) 0.0205(9) 0.0243(9) -0.0004(7) 0.0027(7) 0.0018(7)
C32 0.0292(11) 0.0263(10) 0.0316(10) 0.0065(8) 0.0105(8) 0.0040(8)
C33 0.0296(11) 0.0210(9) 0.0437(12) 0.0088(8) 0.0075(9) 0.0029(8)
C34 0.0294(11) 0.0229(9) 0.0375(11) -0.0035(8) 0.0023(9) 0.0036(8)
C35 0.0440(13) 0.0308(10) 0.0272(10) 0.0003(8) 0.0079(9) 0.0083(9)
C36 0.0404(12) 0.0216(9) 0.0277(10) 0.0057(7) 0.0069(9) 0.0040(8)
C1 0.0231(10) 0.0256(9) 0.0243(9) -0.0011(7) -0.0002(7) 0.0010(7)
C2 0.0326(11) 0.0216(9) 0.0428(12) -0.0054(8) 0.0090(9) -0.0046(8)
O1 0.0244(7) 0.0201(6) 0.0326(7) 0.0018(5) 0.0053(6) -0.0011(5)
O2 0.0334(8) 0.0373(8) 0.0410(8) -0.0133(7) 0.0111(7) 0.0005(6)
F1 0.0767(11) 0.0527(9) 0.0629(9) -0.0263(7) 0.0461(8) -0.0332(8)
F2 0.0316(8) 0.0851(12) 0.0809(11) 0.0088(9) -0.0050(8) -0.0187(8)
F3 0.0714(11) 0.0228(7) 0.0984(12) 0.0097(7) 0.0277(9) -0.0032(7)

loop_
_geom_bond_atom_site_label_1
_geom_bond_atom_site_label_2
_geom_bond_distance
_geom_bond_site_symmetry_2
_geom_bond_publ_flag
Sn1 C31 2.1196(17) . ?
Sn1 C11 2.1301(18) . ?
Sn1 C21 2.1385(18) . ?
Sn1 O1 2.1545(12) . ?
Sn1 O11 2.4990(13) . ?
C11 C16 1.401(3) . ?
C11 C12 1.402(3) . ?
C12 C13 1.399(3) . ?
C12 C17 1.503(3) . ?
C13 C14 1.378(3) . ?
C13 H13 0.9300 . ?
C14 C15 1.384(3) . ?
C14 H14 0.9300 . ?
C15 C16 1.395(3) . ?
C15 H15 0.9300 . ?
C16 C19 1.503(3) . ?
C17 O11 1.437(2) . ?
C17 H17A 0.9700 . ?
C17 H17B 0.9700 . ?
C18 O11 1.438(2) . ?
C18 H18A 0.9600 . ?
C18 H18B 0.9600 . ?
C18 H18C 0.9600 . ?
C19 O12 1.419(3) . ?
C19 H19A 0.9700 . ?
C19 H19B 0.9700 . ?
C110 O12 1.427(3) . ?
C110 H11A 0.9600 . ?
C110 H11B 0.9600 . ?
C110 H11C 0.9600 . ?
C21 C26 1.395(3) . ?
C21 C22 1.396(3) . ?
C22 C23 1.389(3) . ?
C22 H22 0.9300 . ?
C23 C24 1.384(3) . ?
C23 H23 0.9300 . ?
C24 C25 1.385(3) . ?
C24 H24 0.9300 . ?
C25 C26 1.387(3) . ?
C25 H25 0.9300 . ?
C26 H26 0.9300 . ?
C31 C36 1.390(3) . ?
C31 C32 1.391(3) . ?
C32 C33 1.392(3) . ?
C32 H32 0.9300 . ?
C33 C34 1.381(3) . ?
C33 H33 0.9300 . ?
C34 C35 1.380(3) . ?
C34 H34 0.9300 . ?
C35 C36 1.388(3) . ?
C35 H35 0.9300 . ?
C36 H36 0.9300 . ?
C1 O2 1.215(2) . ?
C1 O1 1.275(2) . ?
C1 C2 1.541(3) . ?
C2 F1 1.314(2) . ?
C2 F3 1.324(2) . ?
C2 F2 1.326(3) . ?
